data_4029755
loop_
_publ_author_name
'Singh, Marjit W.'
'Karmakar, Anirban'
'Barooah, Nilotpal'
'Baruah, Jubaraj B.'

_publ_section_title
;
 Variations in product in reactions of naphthoquinone with primary amines.
;
_journal_issue 1
_journal_name_full 'Beilstein journal of organic chemistry'
_journal_page_first 10
_journal_paper_doi 10.1186/1860-5397-3-10
_journal_volume 3
_journal_year 2007
_chemical_formula_sum 'C18 H24 N2 O'
_chemical_formula_weight 284.39
_chemical_name_systematic
;

 ?

;
_space_group_IT_number 2
_symmetry_cell_setting triclinic
_symmetry_space_group_name_Hall '-P 1'
_symmetry_space_group_name_H-M 'P -1'
_atom_sites_solution_hydrogens geom
_atom_sites_solution_primary direct
_atom_sites_solution_secondary difmap
_audit_creation_method SHELXL-97
_cell_angle_alpha 69.478(11)
_cell_angle_beta 85.113(11)
_cell_angle_gamma 85.709(12)
_cell_formula_units_Z 2
_cell_length_a 5.4646(11)
_cell_length_b 11.742(2)
_cell_length_c 13.204(2)
_cell_measurement_reflns_used 625
_cell_measurement_temperature 296(2)
_cell_measurement_theta_max 23.83
_cell_measurement_theta_min 2.88
_cell_volume 789.7(2)
_computing_cell_refinement 'Bruker SMART'
_computing_data_collection 'Bruker SMART'
_computing_data_reduction 'Bruker SAINT'
_computing_molecular_graphics 'Bruker SHELXTL'
_computing_publication_material 'Bruker SHELXTL'
_computing_structure_refinement 'SHELXL-97 (Sheldrick, 1997)'
_computing_structure_solution 'SHELXS-97 (Sheldrick, 1990)'
_diffrn_ambient_temperature 296(2)
_diffrn_measured_fraction_theta_full 0.869
_diffrn_measured_fraction_theta_max 0.869
_diffrn_measurement_device_type 'CCD area detector'
_diffrn_measurement_method 'phi and omega scans'
_diffrn_radiation_monochromator graphite
_diffrn_radiation_source 'fine-focus sealed tube'
_diffrn_radiation_type MoK\a
_diffrn_radiation_wavelength 0.71073
_diffrn_reflns_av_R_equivalents 0.0656
_diffrn_reflns_av_sigmaI/netI 0.0956
_diffrn_reflns_limit_h_max 7
_diffrn_reflns_limit_h_min -7
_diffrn_reflns_limit_k_max 13
_diffrn_reflns_limit_k_min -15
_diffrn_reflns_limit_l_max 13
_diffrn_reflns_limit_l_min -17
_diffrn_reflns_number 5807
_diffrn_reflns_theta_full 28.50
_diffrn_reflns_theta_max 28.50
_diffrn_reflns_theta_min 2.88
_exptl_absorpt_coefficient_mu 0.074
_exptl_absorpt_correction_type none
_exptl_crystal_colour purple
_exptl_crystal_density_diffrn 1.196
_exptl_crystal_density_meas 0
_exptl_crystal_density_method 'not measured'
_exptl_crystal_description splinter
_exptl_crystal_F_000 308
_exptl_crystal_size_max 0.22
_exptl_crystal_size_mid 0.17
_exptl_crystal_size_min 0.10
_refine_diff_density_max 0.291
_refine_diff_density_min -0.285
_refine_diff_density_rms 0.090
_refine_ls_extinction_method none
_refine_ls_goodness_of_fit_ref 0.892
_refine_ls_hydrogen_treatment mixed
_refine_ls_matrix_type full
_refine_ls_number_parameters 200
_refine_ls_number_reflns 3479
_refine_ls_number_restraints 0
_refine_ls_restrained_S_all 0.892
_refine_ls_R_factor_all 0.1760
_refine_ls_R_factor_gt 0.0785
_refine_ls_shift/su_max 0.000
_refine_ls_shift/su_mean 0.000
_refine_ls_structure_factor_coef Fsqd
_refine_ls_weighting_details 'calc w=1/[\s^2^(Fo^2^)+(0.1612P)^2^+0.0000P] where P=(Fo^2^+2Fc^2^)/3'
_refine_ls_weighting_scheme calc
_refine_ls_wR_factor_gt 0.2076
_refine_ls_wR_factor_ref 0.2846
_reflns_number_gt 1467
_reflns_number_total 3479
_reflns_threshold_expression >2sigma(I)
_cod_data_source_file Compound_2.cif
_cod_data_source_block nqam04_0m
_cod_depositor_comments
;
The following automatic conversions were performed:

'_symmetry_cell_setting' value 'Triclinic' changed to 'triclinic'
according to
/usr/data/users/saulius/automatic-downloads/retrospective/Beilstein/lib/dictionaries/cif_core.dic
dictionary named 'cif_core.dic' version 2.4.2 from 2011-04-26.

Automatic conversion script
Id: cif_fix_values 2281 2013-09-26 08:29:07Z andrius 
;
_cod_original_cell_volume 789.7(3)
_cod_original_sg_symbol_H-M P-1
_cod_database_code 4029755

loop_
_symmetry_equiv_pos_as_xyz
'x, y, z'
'-x, -y, -z'

loop_
_atom_site_label
_atom_site_type_symbol
_atom_site_fract_x
_atom_site_fract_y
_atom_site_fract_z
_atom_site_U_iso_or_equiv
_atom_site_adp_type
_atom_site_occupancy
_atom_site_symmetry_multiplicity
_atom_site_calc_flag
_atom_site_refinement_flags
C1 C 0.6991(6) 0.4701(3) 0.7576(3) 0.0400(9) Uani 1 1 d .
C2 C 0.8301(7) 0.5636(3) 0.6726(3) 0.0422(9) Uani 1 1 d .
C3 C 1.0405(6) 0.5406(3) 0.6196(3) 0.0417(9) Uani 1 1 d .
C4 C 1.1469(6) 0.4136(3) 0.6457(3) 0.0389(8) Uani 1 1 d .
C5 C 1.0168(6) 0.3158(3) 0.7307(3) 0.0392(8) Uani 1 1 d .
C6 C 1.1127(7) 0.1958(3) 0.7588(3) 0.0497(10) Uani 1 1 d .
H6 H 1.2604 0.1788 0.7252 0.060 Uiso 1 1 calc R
C7 C 0.9903(8) 0.1033(3) 0.8354(3) 0.0553(11) Uani 1 1 d .
H7 H 1.0563 0.0238 0.8546 0.066 Uiso 1 1 calc R
C8 C 0.7682(8) 0.1279(3) 0.8847(3) 0.0581(12) Uani 1 1 d .
H8 H 0.6837 0.0644 0.9353 0.070 Uiso 1 1 calc R
C9 C 0.6718(7) 0.2461(3) 0.8589(3) 0.0526(11) Uani 1 1 d .
H9 H 0.5240 0.2620 0.8931 0.063 Uiso 1 1 calc R
C10 C 0.7952(6) 0.3419(3) 0.7818(3) 0.0409(9) Uani 1 1 d .
C11 C 0.4133(7) 0.6109(3) 0.8000(3) 0.0473(10) Uani 1 1 d .
H11A H 0.3543 0.6475 0.7278 0.057 Uiso 1 1 calc R
H11B H 0.5447 0.6590 0.8059 0.057 Uiso 1 1 calc R
C12 C 0.2046(7) 0.6124(3) 0.8836(3) 0.0488(10) Uani 1 1 d .
H12A H 0.0765 0.5619 0.8789 0.059 Uiso 1 1 calc R
H12B H 0.2658 0.5772 0.9554 0.059 Uiso 1 1 calc R
C13 C 0.0952(8) 0.7385(3) 0.8688(4) 0.0620(13) Uani 1 1 d .
H13A H 0.0401 0.7748 0.7960 0.074 Uiso 1 1 calc R
H13B H 0.2221 0.7880 0.8762 0.074 Uiso 1 1 calc R
C14 C -0.1199(8) 0.7403(4) 0.9495(3) 0.0591(12) Uani 1 1 d .
H14A H -0.2455 0.6905 0.9434 0.089 Uiso 1 1 calc R
H14B H -0.1853 0.8223 0.9342 0.089 Uiso 1 1 calc R
H14C H -0.0646 0.7091 1.0217 0.089 Uiso 1 1 calc R
C15 C 1.1079(7) 0.7544(3) 0.5103(3) 0.0465(10) Uani 1 1 d .
H15A H 1.0855 0.7772 0.5744 0.056 Uiso 1 1 calc R
H15B H 0.9534 0.7717 0.4754 0.056 Uiso 1 1 calc R
C16 C 1.3053(7) 0.8292(3) 0.4335(3) 0.0489(10) Uani 1 1 d .
H16A H 1.4601 0.8102 0.4682 0.059 Uiso 1 1 calc R
H16B H 1.3256 0.8067 0.3692 0.059 Uiso 1 1 calc R
C17 C 1.2461(7) 0.9647(3) 0.4002(3) 0.0549(11) Uani 1 1 d .
H17A H 1.2287 0.9874 0.4644 0.066 Uiso 1 1 calc R
H17B H 1.0897 0.9833 0.3668 0.066 Uiso 1 1 calc R
C18 C 1.4406(9) 1.0404(4) 0.3216(4) 0.0793(16) Uani 1 1 d .
H18A H 1.5966 1.0216 0.3536 0.119 Uiso 1 1 calc R
H18B H 1.3964 1.1253 0.3056 0.119 Uiso 1 1 calc R
H18C H 1.4518 1.0221 0.2559 0.119 Uiso 1 1 calc R
H2 H 0.772(7) 0.643(4) 0.657(3) 0.058(11) Uiso 1 1 d .
H2N H 1.313(7) 0.605(3) 0.512(3) 0.049(10) Uiso 1 1 d .
N1 N 0.5084(6) 0.4871(3) 0.8157(2) 0.0461(8) Uani 1 1 d .
N2 N 1.1724(6) 0.6255(3) 0.5418(3) 0.0483(9) Uani 1 1 d .
O1 O 1.3381(5) 0.3931(2) 0.5972(2) 0.0538(8) Uani 1 1 d .

loop_
_atom_site_aniso_label
_atom_site_aniso_U_11
_atom_site_aniso_U_22
_atom_site_aniso_U_33
_atom_site_aniso_U_23
_atom_site_aniso_U_13
_atom_site_aniso_U_12
C1 0.038(2) 0.0381(19) 0.041(2) -0.0125(16) 0.0076(15) -0.0030(14)
C2 0.042(2) 0.036(2) 0.046(2) -0.0144(17) 0.0069(15) -0.0006(15)
C3 0.039(2) 0.0347(19) 0.049(2) -0.0133(16) 0.0071(15) -0.0027(14)
C4 0.034(2) 0.0411(19) 0.040(2) -0.0145(16) 0.0053(14) -0.0003(14)
C5 0.036(2) 0.0365(19) 0.043(2) -0.0130(16) 0.0055(14) -0.0013(14)
C6 0.043(2) 0.042(2) 0.059(3) -0.0151(18) 0.0074(17) 0.0016(15)
C7 0.059(3) 0.035(2) 0.066(3) -0.0115(19) 0.0019(19) 0.0016(16)
C8 0.065(3) 0.041(2) 0.057(3) -0.0059(19) 0.017(2) -0.0104(18)
C9 0.046(2) 0.050(2) 0.058(3) -0.0179(19) 0.0152(18) -0.0063(17)
C10 0.038(2) 0.0388(19) 0.043(2) -0.0124(16) 0.0058(15) -0.0016(14)
C11 0.047(2) 0.040(2) 0.053(2) -0.0183(18) 0.0152(17) -0.0040(15)
C12 0.046(2) 0.045(2) 0.053(2) -0.0172(18) 0.0118(17) -0.0008(15)
C13 0.066(3) 0.046(2) 0.067(3) -0.018(2) 0.025(2) 0.0015(18)
C14 0.054(3) 0.059(3) 0.064(3) -0.026(2) 0.013(2) 0.0009(19)
C15 0.044(2) 0.037(2) 0.051(2) -0.0109(17) 0.0110(16) 0.0023(15)
C16 0.044(2) 0.038(2) 0.058(2) -0.0102(17) 0.0090(17) -0.0019(15)
C17 0.047(2) 0.042(2) 0.068(3) -0.0128(19) 0.0088(19) 0.0011(16)
C18 0.078(4) 0.049(3) 0.094(4) -0.007(2) 0.021(3) -0.015(2)
N1 0.0438(19) 0.0405(17) 0.0517(19) -0.0168(14) 0.0119(14) -0.0005(12)
N2 0.044(2) 0.0355(16) 0.057(2) -0.0105(15) 0.0182(15) -0.0009(13)
O1 0.0456(17) 0.0455(15) 0.0626(18) -0.0147(13) 0.0176(13) 0.0020(11)

loop_
_atom_type_symbol
_atom_type_description
_atom_type_scat_dispersion_real
_atom_type_scat_dispersion_imag
_atom_type_scat_source
C C 0.0033 0.0016 'International Tables Vol C Tables 4.2.6.8 and 6.1.1.4'
H H 0.0000 0.0000 'International Tables Vol C Tables 4.2.6.8 and 6.1.1.4'
N N 0.0061 0.0033 'International Tables Vol C Tables 4.2.6.8 and 6.1.1.4'
O O 0.0106 0.0060 'International Tables Vol C Tables 4.2.6.8 and 6.1.1.4'

loop_
_geom_angle_atom_site_label_1
_geom_angle_atom_site_label_2
_geom_angle_atom_site_label_3
_geom_angle
N1 C1 C2 126.2(3)
N1 C1 C10 116.5(3)
C2 C1 C10 117.3(3)
C3 C2 C1 123.3(3)
C3 C2 H2 119(2)
C1 C2 H2 118(2)
N2 C3 C2 125.3(3)
N2 C3 C4 114.3(3)
C2 C3 C4 120.4(3)
O1 C4 C5 122.0(3)
O1 C4 C3 120.2(3)
C5 C4 C3 117.8(3)
C6 C5 C10 120.0(3)
C6 C5 C4 119.5(3)
C10 C5 C4 120.5(3)
C7 C6 C5 120.3(3)
C7 C6 H6 119.8
C5 C6 H6 119.8
C6 C7 C8 120.2(3)
C6 C7 H7 119.9
C8 C7 H7 119.9
C9 C8 C7 120.4(3)
C9 C8 H8 119.8
C7 C8 H8 119.8
C8 C9 C10 120.3(3)
C8 C9 H9 119.8
C10 C9 H9 119.8
C9 C10 C5 118.9(3)
C9 C10 C1 120.7(3)
C5 C10 C1 120.4(3)
N1 C11 C12 111.1(3)
N1 C11 H11A 109.4
C12 C11 H11A 109.4
N1 C11 H11B 109.4
C12 C11 H11B 109.4
H11A C11 H11B 108.0
C13 C12 C11 113.1(3)
C13 C12 H12A 109.0
C11 C12 H12A 109.0
C13 C12 H12B 109.0
C11 C12 H12B 109.0
H12A C12 H12B 107.8
C12 C13 C14 113.4(3)
C12 C13 H13A 108.9
C14 C13 H13A 108.9
C12 C13 H13B 108.9
C14 C13 H13B 108.9
H13A C13 H13B 107.7
C13 C14 H14A 109.5
C13 C14 H14B 109.5
H14A C14 H14B 109.5
C13 C14 H14C 109.5
H14A C14 H14C 109.5
H14B C14 H14C 109.5
N2 C15 C16 111.3(3)
N2 C15 H15A 109.4
C16 C15 H15A 109.4
N2 C15 H15B 109.4
C16 C15 H15B 109.4
H15A C15 H15B 108.0
C17 C16 C15 112.8(3)
C17 C16 H16A 109.0
C15 C16 H16A 109.0
C17 C16 H16B 109.0
C15 C16 H16B 109.0
H16A C16 H16B 107.8
C16 C17 C18 113.2(3)
C16 C17 H17A 108.9
C18 C17 H17A 108.9
C16 C17 H17B 108.9
C18 C17 H17B 108.9
H17A C17 H17B 107.7
C17 C18 H18A 109.5
C17 C18 H18B 109.5
H18A C18 H18B 109.5
C17 C18 H18C 109.5
H18A C18 H18C 109.5
H18B C18 H18C 109.5
C1 N1 C11 119.1(3)
C3 N2 C15 122.5(3)
C3 N2 H2N 121(2)
C15 N2 H2N 116(2)

loop_
_geom_bond_atom_site_label_1
_geom_bond_atom_site_label_2
_geom_bond_distance
C1 N1 1.286(4)
C1 C2 1.447(5)
C1 C10 1.489(4)
C2 C3 1.354(4)
C2 H2 0.92(4)
C3 N2 1.353(4)
C3 C4 1.492(4)
C4 O1 1.231(3)
C4 C5 1.472(4)
C5 C6 1.398(4)
C5 C10 1.402(4)
C6 C7 1.369(5)
C6 H6 0.9300
C7 C8 1.387(5)
C7 H7 0.9300
C8 C9 1.383(5)
C8 H8 0.9300
C9 C10 1.396(5)
C9 H9 0.9300
C11 N1 1.456(4)
C11 C12 1.522(4)
C11 H11A 0.9700
C11 H11B 0.9700
C12 C13 1.507(5)
C12 H12A 0.9700
C12 H12B 0.9700
C13 C14 1.522(5)
C13 H13A 0.9700
C13 H13B 0.9700
C14 H14A 0.9600
C14 H14B 0.9600
C14 H14C 0.9600
C15 N2 1.446(4)
C15 C16 1.515(5)
C15 H15A 0.9700
C15 H15B 0.9700
C16 C17 1.512(5)
C16 H16A 0.9700
C16 H16B 0.9700
C17 C18 1.517(5)
C17 H17A 0.9700
C17 H17B 0.9700
C18 H18A 0.9600
C18 H18B 0.9600
C18 H18C 0.9600
N2 H2N 0.89(4)

loop_
_geom_torsion_atom_site_label_1
_geom_torsion_atom_site_label_2
_geom_torsion_atom_site_label_3
_geom_torsion_atom_site_label_4
_geom_torsion
N1 C1 C2 C3 175.0(4)
C10 C1 C2 C3 -3.9(6)
C1 C2 C3 N2 -178.1(4)
C1 C2 C3 C4 1.3(6)
N2 C3 C4 O1 -0.6(5)
C2 C3 C4 O1 179.9(4)
N2 C3 C4 C5 179.1(3)
C2 C3 C4 C5 -0.4(5)
O1 C4 C5 C6 0.7(6)
C3 C4 C5 C6 -179.0(3)
O1 C4 C5 C10 -177.9(4)
C3 C4 C5 C10 2.4(5)
C10 C5 C6 C7 0.5(6)
C4 C5 C6 C7 -178.1(4)
C5 C6 C7 C8 0.9(7)
C6 C7 C8 C9 -1.7(7)
C7 C8 C9 C10 1.0(7)
C8 C9 C10 C5 0.5(6)
C8 C9 C10 C1 -176.9(4)
C6 C5 C10 C9 -1.2(6)
C4 C5 C10 C9 177.4(4)
C6 C5 C10 C1 176.2(3)
C4 C5 C10 C1 -5.2(6)
N1 C1 C10 C9 4.2(6)
C2 C1 C10 C9 -176.8(4)
N1 C1 C10 C5 -173.2(4)
C2 C1 C10 C5 5.8(5)
N1 C11 C12 C13 -178.5(4)
C11 C12 C13 C14 177.8(4)
N2 C15 C16 C17 -179.0(3)
C15 C16 C17 C18 -178.9(4)
C2 C1 N1 C11 -2.1(6)
C10 C1 N1 C11 176.8(3)
C12 C11 N1 C1 -174.3(4)
C2 C3 N2 C15 3.5(7)
C4 C3 N2 C15 -175.9(3)
C16 C15 N2 C3 172.0(4)
